data_7031520
loop_
_publ_author_name
'Kong, Wei-Li'
'Chai, Zuo-Yun'
'Wang, Zhong-Xia'

_publ_section_title
;
 Synthesis of N,N,O-chelate zinc and aluminum complexes and their
 catalysis in the ring-opening polymerization of \e-caprolactone and
 rac-lactide.
;
_journal_issue 38
_journal_name_full 'Dalton transactions (Cambridge, England : 2003)'
_journal_page_first 14470
_journal_page_last 14480
_journal_paper_doi 10.1039/c4dt01364f
_journal_volume 43
_journal_year 2014
_chemical_formula_sum 'C26 H28 Al N3 O'
_chemical_formula_weight 425.49
_chemical_name_systematic
; 
 ? 
;
_space_group_IT_number 144
_symmetry_cell_setting trigonal
_symmetry_space_group_name_Hall 'P 31'
_symmetry_space_group_name_H-M 'P 31'
_atom_sites_solution_hydrogens geom
_atom_sites_solution_primary direct
_atom_sites_solution_secondary difmap
_audit_creation_method SHELXL-97
_cell_angle_alpha 90.00
_cell_angle_beta 90.00
_cell_angle_gamma 120.00
_cell_formula_units_Z 3
_cell_length_a 8.9081(6)
_cell_length_b 8.9081(6)
_cell_length_c 26.125(2)
_cell_measurement_reflns_used 1034
_cell_measurement_temperature 298(2)
_cell_measurement_theta_max 17.971
_cell_measurement_theta_min 2.634
_cell_volume 1795.4(2)
_computing_cell_refinement 'Bruker SMART'
_computing_data_collection 'Bruker SMART'
_computing_data_reduction 'Bruker SHELXTL'
_computing_molecular_graphics 'Bruker SHELXTL'
_computing_publication_material 'Bruker SHELXTL'
_computing_structure_refinement 'SHELXL-97 (Sheldrick, 1997)'
_computing_structure_solution 'SHELXS-97 (Sheldrick, 1990)'
_diffrn_ambient_temperature 298(2)
_diffrn_measured_fraction_theta_full 0.995
_diffrn_measured_fraction_theta_max 0.995
_diffrn_measurement_device_type 'CCD area detector'
_diffrn_measurement_method 'phi and omega scans'
_diffrn_radiation_monochromator graphite
_diffrn_radiation_source 'fine-focus sealed tube'
_diffrn_radiation_type MoK\a
_diffrn_radiation_wavelength 0.71073
_diffrn_reflns_av_R_equivalents 0.0653
_diffrn_reflns_av_sigmaI/netI 0.1773
_diffrn_reflns_limit_h_max 10
_diffrn_reflns_limit_h_min -11
_diffrn_reflns_limit_k_max 11
_diffrn_reflns_limit_k_min -7
_diffrn_reflns_limit_l_max 34
_diffrn_reflns_limit_l_min -33
_diffrn_reflns_number 10873
_diffrn_reflns_theta_full 28.38
_diffrn_reflns_theta_max 28.38
_diffrn_reflns_theta_min 2.64
_exptl_absorpt_coefficient_mu 0.106
_exptl_absorpt_correction_T_max 0.9873
_exptl_absorpt_correction_T_min 0.9780
_exptl_absorpt_correction_type multi-scan
_exptl_absorpt_process_details sadabs
_exptl_crystal_colour red
_exptl_crystal_density_diffrn 1.181
_exptl_crystal_density_method 'not measured'
_exptl_crystal_F_000 678
_exptl_crystal_size_max 0.21
_exptl_crystal_size_mid 0.15
_exptl_crystal_size_min 0.12
_refine_diff_density_max 0.136
_refine_diff_density_min -0.101
_refine_diff_density_rms 0.026
_refine_ls_abs_structure_details 'Flack H D (1983), Acta Cryst. A39, 876-881'
_refine_ls_abs_structure_Flack -0.03(16)
_refine_ls_extinction_method none
_refine_ls_goodness_of_fit_ref 0.711
_refine_ls_hydrogen_treatment mixed
_refine_ls_matrix_type full
_refine_ls_number_parameters 284
_refine_ls_number_reflns 5681
_refine_ls_number_restraints 1
_refine_ls_restrained_S_all 0.711
_refine_ls_R_factor_all 0.1798
_refine_ls_R_factor_gt 0.0429
_refine_ls_shift/su_max 0.001
_refine_ls_shift/su_mean 0.000
_refine_ls_structure_factor_coef Fsqd
_refine_ls_weighting_details 'calc w=1/[\s^2^(Fo^2^)+(0.0000P)^2^+0.0000P] where P=(Fo^2^+2Fc^2^)/3'
_refine_ls_weighting_scheme calc
_refine_ls_wR_factor_gt 0.0489
_refine_ls_wR_factor_ref 0.0663
_reflns_number_gt 1863
_reflns_number_total 5681
_reflns_threshold_expression >2sigma(I)
_cod_data_source_file c4dt01364f2.cif
_cod_data_source_block 101102j
_cod_depositor_comments
;
The following automatic conversions were performed:

'_symmetry_cell_setting' value 'Trigonal' changed to 'trigonal'
according to
/usr/data/users/saulius/crontab/automatic-downloads/rss-feeds/RSC/lib/dictionaries/cif_core.dic
dictionary named 'cif_core.dic' version 2.4.2 from 2011-04-26.

Automatic conversion script
Id: cif_fix_values 2281 2013-09-26 08:29:07Z andrius 

 Adding full bibliography for 7031517--7031520.cif.
;
_cod_original_sg_symbol_H-M P3(1)
_cod_database_code 7031520

loop_
_symmetry_equiv_pos_as_xyz
'x, y, z'
'-y, x-y, z+1/3'
'-x+y, -x, z+2/3'

loop_
_atom_site_label
_atom_site_type_symbol
_atom_site_fract_x
_atom_site_fract_y
_atom_site_fract_z
_atom_site_U_iso_or_equiv
_atom_site_adp_type
_atom_site_occupancy
_atom_site_symmetry_multiplicity
_atom_site_calc_flag
_atom_site_refinement_flags
Al1 Al 0.93726(13) 0.12443(13) 0.00216(5) 0.0656(3) Uani 1 1 d .
N1 N 0.7413(4) 0.1964(4) -0.00067(10) 0.0539(7) Uani 1 1 d .
N2 N 0.5720(4) -0.0587(4) -0.04226(11) 0.0660(9) Uani 1 1 d .
N3 N 0.7249(4) -0.0580(4) -0.04724(14) 0.0834(10) Uani 1 1 d .
O1 O 0.9985(3) 0.2418(3) 0.06074(9) 0.0693(7) Uani 1 1 d .
C1 C 0.5785(5) 0.0792(5) -0.01531(13) 0.0573(10) Uani 1 1 d .
C2 C 0.4380(5) 0.1005(5) -0.00462(13) 0.0730(11) Uani 1 1 d .
H2 H 0.3259 0.0145 -0.0128 0.088 Uiso 1 1 calc R
C3 C 0.4680(5) 0.2506(6) 0.01827(15) 0.0831(14) Uani 1 1 d .
H3 H 0.3762 0.2691 0.0254 0.100 Uiso 1 1 calc R
C4 C 0.6354(6) 0.3750(5) 0.03073(13) 0.0770(12) Uani 1 1 d .
H4 H 0.6565 0.4784 0.0458 0.092 Uiso 1 1 calc R
C5 C 0.7707(5) 0.3470(5) 0.02102(12) 0.0570(10) Uani 1 1 d .
C6 C 0.9525(4) 0.4718(4) 0.03401(12) 0.0594(10) Uani 1 1 d .
H6A H 0.9617 0.5795 0.0455 0.071 Uiso 1 1 calc R
H6B H 1.0243 0.4963 0.0038 0.071 Uiso 1 1 calc R
C7 C 1.0179(4) 0.3985(4) 0.07633(13) 0.0551(9) Uani 1 1 d .
C8 C 0.9125(4) 0.3772(5) 0.12495(14) 0.0595(9) Uani 1 1 d .
C9 C 0.8230(5) 0.2153(5) 0.14812(15) 0.0798(13) Uani 1 1 d .
H9 H 0.8298 0.1223 0.1346 0.096 Uiso 1 1 calc R
C10 C 0.7233(6) 0.1927(7) 0.1915(2) 0.1097(19) Uani 1 1 d .
H10 H 0.6645 0.0840 0.2067 0.132 Uiso 1 1 calc R
C11 C 0.7094(7) 0.3254(9) 0.2121(2) 0.121(2) Uani 1 1 d .
H11 H 0.6406 0.3077 0.2408 0.145 Uiso 1 1 calc R
C12 C 0.7986(6) 0.4856(7) 0.18978(19) 0.0991(16) Uani 1 1 d .
H12 H 0.7913 0.5780 0.2035 0.119 Uiso 1 1 calc R
C13 C 0.9000(5) 0.5106(5) 0.14686(15) 0.0755(11) Uani 1 1 d .
H13 H 0.9612 0.6207 0.1325 0.091 Uiso 1 1 calc R
C14 C 1.2092(5) 0.5242(5) 0.08981(13) 0.0614(10) Uani 1 1 d .
C15 C 1.2917(5) 0.7011(5) 0.08286(14) 0.0838(13) Uani 1 1 d .
H15 H 1.2314 0.7507 0.0684 0.101 Uiso 1 1 calc R
C16 C 1.4649(6) 0.8072(6) 0.09727(16) 0.1051(16) Uani 1 1 d .
H16 H 1.5200 0.9262 0.0919 0.126 Uiso 1 1 calc R
C17 C 1.5530(6) 0.7340(7) 0.11948(17) 0.0984(16) Uani 1 1 d .
H17 H 1.6679 0.8040 0.1293 0.118 Uiso 1 1 calc R
C18 C 1.4719(6) 0.5574(7) 0.12730(16) 0.0970(15) Uani 1 1 d .
H18 H 1.5316 0.5085 0.1427 0.116 Uiso 1 1 calc R
C19 C 1.3008(5) 0.4529(5) 0.11212(14) 0.0772(12) Uani 1 1 d .
H19 H 1.2469 0.3336 0.1170 0.093 Uiso 1 1 calc R
C20 C 0.2667(4) -0.2118(5) -0.08081(15) 0.0995(14) Uani 1 1 d .
H20A H 0.2715 -0.1076 -0.0928 0.149 Uiso 1 1 calc R
H20B H 0.2057 -0.2457 -0.0488 0.149 Uiso 1 1 calc R
H20C H 0.2072 -0.3025 -0.1055 0.149 Uiso 1 1 calc R
C21 C 0.4457(5) -0.1801(5) -0.07354(16) 0.0754(12) Uani 1 1 d .
C22 C 0.5234(7) -0.2600(5) -0.09720(17) 0.0967(15) Uani 1 1 d .
H22 H 0.4705 -0.3518 -0.1201 0.116 Uiso 1 1 calc R
C23 C 0.6930(7) -0.1818(6) -0.08141(19) 0.1022(16) Uani 1 1 d .
C24 C 0.8361(6) -0.2124(6) -0.0983(2) 0.167(2) Uani 1 1 d .
H24A H 0.9415 -0.1033 -0.1016 0.251 Uiso 1 1 calc R
H24B H 0.8066 -0.2710 -0.1307 0.251 Uiso 1 1 calc R
H24C H 0.8518 -0.2826 -0.0734 0.251 Uiso 1 1 calc R
C25 C 0.9521(4) -0.0753(4) 0.03002(14) 0.0847(12) Uani 1 1 d .
H25A H 1.0433 -0.0347 0.0550 0.127 Uiso 1 1 calc R
H25B H 0.9761 -0.1323 0.0027 0.127 Uiso 1 1 calc R
H25C H 0.8439 -0.1555 0.0459 0.127 Uiso 1 1 calc R
C26 C 1.0973(4) 0.2613(4) -0.05437(13) 0.0873(13) Uani 1 1 d .
H26A H 1.0448 0.3124 -0.0748 0.131 Uiso 1 1 calc R
H26B H 1.1200 0.1864 -0.0754 0.131 Uiso 1 1 calc R
H26C H 1.2042 0.3512 -0.0402 0.131 Uiso 1 1 calc R

loop_
_atom_site_aniso_label
_atom_site_aniso_U_11
_atom_site_aniso_U_22
_atom_site_aniso_U_33
_atom_site_aniso_U_23
_atom_site_aniso_U_13
_atom_site_aniso_U_12
Al1 0.0604(7) 0.0578(7) 0.0793(8) -0.0062(7) -0.0023(7) 0.0302(7)
N1 0.055(2) 0.0488(18) 0.053(2) 0.0017(16) -0.0014(15) 0.0224(17)
N2 0.069(3) 0.050(2) 0.065(2) -0.0074(18) -0.0090(19) 0.019(2)
N3 0.070(2) 0.062(2) 0.118(3) -0.025(2) -0.016(2) 0.033(2)
O1 0.0859(18) 0.0556(16) 0.0714(18) -0.0137(14) -0.0234(14) 0.0390(15)
C1 0.058(3) 0.058(3) 0.053(3) 0.009(2) -0.001(2) 0.026(2)
C2 0.053(3) 0.085(3) 0.074(3) 0.001(2) -0.011(2) 0.029(2)
C3 0.072(3) 0.115(4) 0.080(3) -0.019(3) -0.006(3) 0.060(3)
C4 0.091(3) 0.090(3) 0.068(3) -0.020(2) -0.011(2) 0.060(3)
C5 0.068(3) 0.062(3) 0.045(2) -0.002(2) -0.005(2) 0.035(2)
C6 0.070(3) 0.049(2) 0.058(3) -0.0033(19) -0.009(2) 0.028(2)
C7 0.059(2) 0.050(2) 0.050(3) -0.006(2) -0.013(2) 0.023(2)
C8 0.050(2) 0.053(3) 0.061(3) -0.004(2) -0.017(2) 0.015(2)
C9 0.072(3) 0.070(3) 0.070(3) 0.001(2) -0.016(2) 0.015(2)
C10 0.068(3) 0.123(5) 0.075(4) 0.030(3) -0.004(3) 0.001(3)
C11 0.077(4) 0.198(8) 0.059(4) -0.011(5) -0.008(3) 0.047(5)
C12 0.088(4) 0.157(5) 0.065(4) -0.023(3) -0.010(3) 0.071(4)
C13 0.071(3) 0.082(3) 0.067(3) -0.010(2) -0.015(2) 0.034(3)
C14 0.062(3) 0.068(3) 0.048(3) -0.005(2) -0.002(2) 0.028(2)
C15 0.067(3) 0.069(3) 0.086(4) 0.008(2) -0.016(3) 0.012(2)
C16 0.087(4) 0.096(4) 0.082(4) 0.014(3) -0.012(3) 0.007(3)
C17 0.060(3) 0.127(4) 0.074(4) -0.002(3) 0.006(3) 0.022(3)
C18 0.070(3) 0.131(4) 0.094(4) -0.016(3) -0.017(3) 0.053(3)
C19 0.071(3) 0.086(3) 0.083(3) -0.008(3) -0.009(2) 0.046(3)
C20 0.077(3) 0.083(3) 0.102(4) -0.014(3) -0.031(3) 0.013(3)
C21 0.083(3) 0.051(3) 0.072(3) -0.001(2) -0.011(3) 0.018(3)
C22 0.101(4) 0.057(3) 0.100(4) -0.028(3) -0.027(3) 0.015(3)
C23 0.106(4) 0.067(3) 0.131(5) -0.038(3) -0.020(3) 0.041(3)
C24 0.140(5) 0.123(4) 0.258(7) -0.106(4) -0.022(4) 0.081(4)
C25 0.091(3) 0.059(2) 0.111(3) 0.002(2) 0.010(3) 0.043(2)
C26 0.075(3) 0.096(3) 0.086(3) -0.002(2) 0.007(2) 0.040(3)

loop_
_atom_type_symbol
_atom_type_description
_atom_type_scat_dispersion_real
_atom_type_scat_dispersion_imag
_atom_type_scat_source
C C 0.0033 0.0016 'International Tables Vol C Tables 4.2.6.8 and 6.1.1.4'
H H 0.0000 0.0000 'International Tables Vol C Tables 4.2.6.8 and 6.1.1.4'
N N 0.0061 0.0033 'International Tables Vol C Tables 4.2.6.8 and 6.1.1.4'
O O 0.0106 0.0060 'International Tables Vol C Tables 4.2.6.8 and 6.1.1.4'
Al Al 0.0645 0.0514 'International Tables Vol C Tables 4.2.6.8 and 6.1.1.4'

loop_
_geom_angle_atom_site_label_1
_geom_angle_atom_site_label_2
_geom_angle_atom_site_label_3
_geom_angle
O1 Al1 C25 94.19(14)
O1 Al1 C26 111.28(13)
C25 Al1 C26 118.20(15)
O1 Al1 N1 84.85(11)
C25 Al1 N1 135.24(13)
C26 Al1 N1 103.43(13)
O1 Al1 N3 147.08(13)
C25 Al1 N3 88.32(14)
C26 Al1 N3 96.07(15)
N1 Al1 N3 70.81(12)
C1 N1 C5 119.0(3)
C1 N1 Al1 120.0(2)
C5 N1 Al1 119.9(2)
N3 N2 C21 111.7(3)
N3 N2 C1 116.3(3)
C21 N2 C1 130.7(4)
C23 N3 N2 105.1(3)
C23 N3 Al1 139.0(3)
N2 N3 Al1 115.9(3)
C7 O1 Al1 134.0(2)
N1 C1 C2 122.1(3)
N1 C1 N2 112.3(3)
C2 C1 N2 125.5(4)
C3 C2 C1 118.3(4)
C3 C2 H2 120.8
C1 C2 H2 120.8
C2 C3 C4 119.6(4)
C2 C3 H3 120.2
C4 C3 H3 120.2
C5 C4 C3 120.3(4)
C5 C4 H4 119.8
C3 C4 H4 119.8
N1 C5 C4 120.3(3)
N1 C5 C6 116.0(3)
C4 C5 C6 123.7(4)
C5 C6 C7 110.6(3)
C5 C6 H6A 109.5
C7 C6 H6A 109.5
C5 C6 H6B 109.5
C7 C6 H6B 109.5
H6A C6 H6B 108.1
O1 C7 C8 111.1(3)
O1 C7 C6 109.5(3)
C8 C7 C6 108.1(3)
O1 C7 C14 109.6(3)
C8 C7 C14 106.7(3)
C6 C7 C14 111.8(3)
C13 C8 C9 117.6(4)
C13 C8 C7 123.2(4)
C9 C8 C7 119.2(4)
C8 C9 C10 119.9(4)
C8 C9 H9 120.0
C10 C9 H9 120.0
C11 C10 C9 121.7(5)
C11 C10 H10 119.1
C9 C10 H10 119.1
C10 C11 C12 118.7(6)
C10 C11 H11 120.7
C12 C11 H11 120.7
C11 C12 C13 120.3(5)
C11 C12 H12 119.9
C13 C12 H12 119.9
C8 C13 C12 121.8(4)
C8 C13 H13 119.1
C12 C13 H13 119.1
C15 C14 C19 118.6(3)
C15 C14 C7 124.4(3)
C19 C14 C7 117.0(3)
C14 C15 C16 121.0(4)
C14 C15 H15 119.5
C16 C15 H15 119.5
C17 C16 C15 119.4(4)
C17 C16 H16 120.3
C15 C16 H16 120.3
C16 C17 C18 120.4(5)
C16 C17 H17 119.8
C18 C17 H17 119.8
C17 C18 C19 119.7(4)
C17 C18 H18 120.1
C19 C18 H18 120.1
C14 C19 C18 120.8(4)
C14 C19 H19 119.6
C18 C19 H19 119.6
C21 C20 H20A 109.5
C21 C20 H20B 109.5
H20A C20 H20B 109.5
C21 C20 H20C 109.5
H20A C20 H20C 109.5
H20B C20 H20C 109.5
C22 C21 N2 104.5(4)
C22 C21 C20 128.3(4)
N2 C21 C20 127.2(4)
C21 C22 C23 108.4(4)
C21 C22 H22 125.8
C23 C22 H22 125.8
N3 C23 C22 110.3(4)
N3 C23 C24 119.9(4)
C22 C23 C24 129.8(5)
C23 C24 H24A 109.5
C23 C24 H24B 109.5
H24A C24 H24B 109.5
C23 C24 H24C 109.5
H24A C24 H24C 109.5
H24B C24 H24C 109.5
Al1 C25 H25A 109.5
Al1 C25 H25B 109.5
H25A C25 H25B 109.5
Al1 C25 H25C 109.5
H25A C25 H25C 109.5
H25B C25 H25C 109.5
Al1 C26 H26A 109.5
Al1 C26 H26B 109.5
H26A C26 H26B 109.5
Al1 C26 H26C 109.5
H26A C26 H26C 109.5
H26B C26 H26C 109.5

loop_
_geom_bond_atom_site_label_1
_geom_bond_atom_site_label_2
_geom_bond_distance
Al1 O1 1.778(2)
Al1 C25 1.987(3)
Al1 C26 1.990(3)
Al1 N1 2.141(3)
Al1 N3 2.194(3)
N1 C1 1.351(4)
N1 C5 1.356(4)
N2 N3 1.364(3)
N2 C21 1.373(4)
N2 C1 1.392(4)
N3 C23 1.334(4)
O1 C7 1.380(3)
C1 C2 1.385(4)
C2 C3 1.364(5)
C2 H2 0.9300
C3 C4 1.380(4)
C3 H3 0.9300
C4 C5 1.372(4)
C4 H4 0.9300
C5 C6 1.474(4)
C6 C7 1.538(4)
C6 H6A 0.9700
C6 H6B 0.9700
C7 C8 1.534(4)
C7 C14 1.541(4)
C8 C13 1.372(4)
C8 C9 1.390(4)
C9 C10 1.390(5)
C9 H9 0.9300
C10 C11 1.360(6)
C10 H10 0.9300
C11 C12 1.368(6)
C11 H11 0.9300
C12 C13 1.386(5)
C12 H12 0.9300
C13 H13 0.9300
C14 C15 1.378(4)
C14 C19 1.388(4)
C15 C16 1.399(4)
C15 H15 0.9300
C16 C17 1.374(5)
C16 H16 0.9300
C17 C18 1.379(5)
C17 H17 0.9300
C18 C19 1.388(4)
C18 H18 0.9300
C19 H19 0.9300
C20 C21 1.487(4)
C20 H20A 0.9600
C20 H20B 0.9600
C20 H20C 0.9600
C21 C22 1.363(5)
C22 C23 1.373(5)
C22 H22 0.9300
C23 C24 1.497(5)
C24 H24A 0.9600
C24 H24B 0.9600
C24 H24C 0.9600
C25 H25A 0.9600
C25 H25B 0.9600
C25 H25C 0.9600
C26 H26A 0.9600
C26 H26B 0.9600
C26 H26C 0.9600

loop_
_geom_torsion_atom_site_label_1
_geom_torsion_atom_site_label_2
_geom_torsion_atom_site_label_3
_geom_torsion_atom_site_label_4
_geom_torsion
O1 Al1 N1 C1 -137.7(2)
C25 Al1 N1 C1 -46.9(3)
C26 Al1 N1 C1 111.6(2)
N3 Al1 N1 C1 19.8(2)
O1 Al1 N1 C5 30.0(2)
C25 Al1 N1 C5 120.8(3)
C26 Al1 N1 C5 -80.7(3)
N3 Al1 N1 C5 -172.5(3)
C21 N2 N3 C23 -0.8(4)
C1 N2 N3 C23 -169.2(3)
C21 N2 N3 Al1 -178.3(2)
C1 N2 N3 Al1 13.4(4)
O1 Al1 N3 C23 -148.6(4)
C25 Al1 N3 C23 -53.5(5)
C26 Al1 N3 C23 64.7(5)
N1 Al1 N3 C23 166.9(5)
O1 Al1 N3 N2 27.6(4)
C25 Al1 N3 N2 122.8(3)
C26 Al1 N3 N2 -119.1(3)
N1 Al1 N3 N2 -16.9(2)
C25 Al1 O1 C7 -178.2(3)
C26 Al1 O1 C7 59.3(3)
N1 Al1 O1 C7 -43.1(3)
N3 Al1 O1 C7 -84.8(4)
C5 N1 C1 C2 -6.1(5)
Al1 N1 C1 C2 161.7(3)
C5 N1 C1 N2 172.9(3)
Al1 N1 C1 N2 -19.3(4)
N3 N2 C1 N1 3.0(4)
C21 N2 C1 N1 -162.6(3)
N3 N2 C1 C2 -178.0(3)
C21 N2 C1 C2 16.4(6)
N1 C1 C2 C3 4.7(5)
N2 C1 C2 C3 -174.3(3)
C1 C2 C3 C4 -0.9(6)
C2 C3 C4 C5 -1.1(6)
C1 N1 C5 C4 3.9(5)
Al1 N1 C5 C4 -163.9(2)
C1 N1 C5 C6 -177.5(3)
Al1 N1 C5 C6 14.7(4)
C3 C4 C5 N1 -0.4(5)
C3 C4 C5 C6 -178.8(3)
N1 C5 C6 C7 -65.7(4)
C4 C5 C6 C7 112.8(4)
Al1 O1 C7 C8 126.7(3)
Al1 O1 C7 C6 7.4(4)
Al1 O1 C7 C14 -115.7(3)
C5 C6 C7 O1 56.8(4)
C5 C6 C7 C8 -64.3(4)
C5 C6 C7 C14 178.6(3)
O1 C7 C8 C13 -175.9(3)
C6 C7 C8 C13 -55.7(4)
C14 C7 C8 C13 64.7(4)
O1 C7 C8 C9 3.4(4)
C6 C7 C8 C9 123.6(3)
C14 C7 C8 C9 -116.0(3)
C13 C8 C9 C10 1.0(5)
C7 C8 C9 C10 -178.4(3)
C8 C9 C10 C11 0.4(7)
C9 C10 C11 C12 -1.1(8)
C10 C11 C12 C13 0.4(8)
C9 C8 C13 C12 -1.6(5)
C7 C8 C13 C12 177.6(3)
C11 C12 C13 C8 1.0(6)
O1 C7 C14 C15 147.3(3)
C8 C7 C14 C15 -92.3(4)
C6 C7 C14 C15 25.6(5)
O1 C7 C14 C19 -35.2(4)
C8 C7 C14 C19 85.2(4)
C6 C7 C14 C19 -156.8(3)
C19 C14 C15 C16 0.8(6)
C7 C14 C15 C16 178.4(4)
C14 C15 C16 C17 -1.1(7)
C15 C16 C17 C18 0.3(7)
C16 C17 C18 C19 0.7(7)
C15 C14 C19 C18 0.2(6)
C7 C14 C19 C18 -177.5(3)
C17 C18 C19 C14 -1.0(6)
N3 N2 C21 C22 2.0(4)
C1 N2 C21 C22 168.1(4)
N3 N2 C21 C20 -176.3(4)
C1 N2 C21 C20 -10.1(6)
N2 C21 C22 C23 -2.3(5)
C20 C21 C22 C23 175.9(4)
N2 N3 C23 C22 -0.7(5)
Al1 N3 C23 C22 175.8(3)
N2 N3 C23 C24 177.2(4)
Al1 N3 C23 C24 -6.4(7)
C21 C22 C23 N3 1.9(6)
C21 C22 C23 C24 -175.6(5)
